data_2240991
loop_
_publ_author_name
'El-Hiti, Gamal A.'
'Smith, Keith'
'Hegazy, Amany S.'
'Baashen, Mohammed'
'Kariuki, Benson M.'

_publ_section_title
;
 Crystal structure of 3-amino-2-ethylquinazolin-4(3<i>H</i>)-one
;
_journal_issue 9
_journal_name_full 'Acta Crystallographica Section E'
_journal_page_first o650
_journal_page_last o651
_journal_paper_doi 10.1107/S2056989015014450
_journal_volume 71
_journal_year 2015
_chemical_formula_iupac 'C10 H11 N3 O'
_chemical_formula_moiety 'C10 H11 N3 O'
_chemical_formula_sum 'C10 H11 N3 O'
_chemical_formula_weight 189.22
_chemical_melting_point 398
_chemical_name_systematic
;
3-Amino-2-ethylquinazolin-4(3<i>H</i>)-one
;
_space_group_crystal_system triclinic
_space_group_IT_number 2
_space_group_name_Hall '-P 1'
_space_group_name_H-M_alt 'P -1'
_symmetry_space_group_name_Hall '-P 1'
_symmetry_space_group_name_H-M 'P -1'
_atom_sites_solution_hydrogens mixed
_audit_creation_method SHELXL-2013
_cell_angle_alpha 69.709(7)
_cell_angle_beta 89.242(5)
_cell_angle_gamma 75.191(7)
_cell_formula_units_Z 2
_cell_length_a 7.0230(5)
_cell_length_b 7.6198(7)
_cell_length_c 9.7868(6)
_cell_measurement_reflns_used 1907
_cell_measurement_temperature 293(2)
_cell_measurement_theta_max 73.6620
_cell_measurement_theta_min 6.5090
_cell_volume 473.27(7)
_computing_cell_refinement
;
CrysAlis PRO (Agilent, 2014)
;
_computing_data_collection
;
CrysAlis PRO (Agilent, 2014)
;
_computing_data_reduction
;
CrysAlis PRO (Agilent, 2014)
;
_computing_molecular_graphics
;
ORTEP-3 for Windows (Farrugia, 2012)
;
_computing_publication_material
;
WinGX (Farrugia, 2012) and <i>CHEMDRAW Ultra</i> (Cambridge Soft,
2001)
;
_computing_structure_refinement
;
SHELXL2013 (Sheldrick, 2015)
;
_computing_structure_solution
;
SHELXS2013 (Sheldrick, 2008)
;
_diffrn_ambient_temperature 293(2)
_diffrn_measured_fraction_theta_full 0.995
_diffrn_measured_fraction_theta_max 0.966
_diffrn_measurement_device_type 'Agilent SuperNova Dual Source diffractometer with an Atlas detector'
_diffrn_measurement_method '\w scans'
_diffrn_radiation_type CuK\a
_diffrn_radiation_wavelength 1.54184
_diffrn_reflns_av_R_equivalents 0.0151
_diffrn_reflns_limit_h_max 8
_diffrn_reflns_limit_h_min -8
_diffrn_reflns_limit_k_max 8
_diffrn_reflns_limit_k_min -9
_diffrn_reflns_limit_l_max 12
_diffrn_reflns_limit_l_min -10
_diffrn_reflns_number 3303
_diffrn_reflns_theta_full 67.684
_diffrn_reflns_theta_max 73.944
_diffrn_reflns_theta_min 6.530
_diffrn_standards_decay_% 0
_diffrn_standards_interval_count 0
_diffrn_standards_interval_time 0
_diffrn_standards_number 0
_exptl_absorpt_coefficient_mu 0.731
_exptl_absorpt_correction_T_max 0.924
_exptl_absorpt_correction_T_min 0.741
_exptl_absorpt_correction_type gaussian
_exptl_absorpt_process_details
;
(CrysAlis PRO; Agilent, 2014)
;
_exptl_crystal_colour colourless
_exptl_crystal_density_diffrn 1.328
_exptl_crystal_description block
_exptl_crystal_F_000 200
_exptl_crystal_size_max 0.381
_exptl_crystal_size_mid 0.198
_exptl_crystal_size_min 0.076
_refine_diff_density_max 0.345
_refine_diff_density_min -0.224
_refine_ls_extinction_method none
_refine_ls_goodness_of_fit_ref 1.066
_refine_ls_hydrogen_treatment mixed
_refine_ls_matrix_type full
_refine_ls_number_parameters 136
_refine_ls_number_reflns 1858
_refine_ls_number_restraints 0
_refine_ls_restrained_S_all 1.066
_refine_ls_R_factor_all 0.0646
_refine_ls_R_factor_gt 0.0614
_refine_ls_shift/su_max 0.000
_refine_ls_shift/su_mean 0.000
_refine_ls_structure_factor_coef Fsqd
_refine_ls_weighting_details 'w=1/[\s^2^(Fo^2^)+(0.1458P)^2^+0.0210P] where P=(Fo^2^+2Fc^2^)/3'
_refine_ls_weighting_scheme calc
_refine_ls_wR_factor_gt 0.1861
_refine_ls_wR_factor_ref 0.1958
_reflns_number_gt 1657
_reflns_number_total 1858
_reflns_threshold_expression 'I > 2\s(I)'
_cod_data_source_file hg5454sup1.cif
_cod_data_source_block I
_cod_database_code 2240991
_shelx_space_group_comment
;
The symmetry employed for this shelxl refinement is uniquely defined
by the following loop, which should always be used as a source of
symmetry information in preference to the above space-group names.
They are only intended as comments.
;
_shelx_estimated_absorpt_t_min 0.768
_shelx_estimated_absorpt_t_max 0.947
_shelxl_version_number .2013

loop_
_space_group_symop_operation_xyz
'x, y, z'
'-x, -y, -z'

loop_
_atom_site_type_symbol
_atom_site_label
_atom_site_fract_x
_atom_site_fract_y
_atom_site_fract_z
_atom_site_U_iso_or_equiv
_atom_site_adp_type
_atom_site_calc_flag
_atom_site_occupancy
C C1 0.26318(18) -0.0469(2) 0.59059(14) 0.0441(4) Uani d 1
C C2 0.18669(19) 0.2641(2) 0.38779(16) 0.0485(4) Uani d 1
C C3 0.21085(18) 0.1504(2) 0.29325(14) 0.0455(4) Uani d 1
C C4 0.25874(19) -0.0513(2) 0.35723(14) 0.0453(4) Uani d 1
C C5 0.1873(2) 0.2421(3) 0.14073(16) 0.0585(4) Uani d 1
H H5 0.1547 0.3768 0.0991 0.070 Uiso calc 1
C C6 0.2123(3) 0.1324(3) 0.05335(16) 0.0711(5) Uani d 1
H H6 0.1976 0.1923 -0.0478 0.085 Uiso calc 1
C C7 0.2597(3) -0.0691(3) 0.11692(19) 0.0738(5) Uani d 1
H H7 0.2761 -0.1428 0.0571 0.089 Uiso calc 1
C C8 0.2829(3) -0.1613(2) 0.26567(18) 0.0616(5) Uani d 1
H H8 0.3144 -0.2961 0.3059 0.074 Uiso calc 1
C C9 0.2868(2) -0.1443(2) 0.75358(14) 0.0541(4) Uani d 1
H H9A 0.1644 -0.0989 0.7931 0.065 Uiso calc 1
H H9B 0.3894 -0.1063 0.7928 0.065 Uiso calc 1
C C10 0.3393(3) -0.3628(3) 0.80379(17) 0.0703(5) Uani d 1
H H10A 0.2385 -0.4018 0.7655 0.105 Uiso calc 1
H H10B 0.3492 -0.4162 0.9087 0.105 Uiso calc 1
H H10C 0.4636 -0.4096 0.7691 0.105 Uiso calc 1
N N1 0.21763(16) 0.15389(17) 0.53566(13) 0.0475(4) Uani d 1
N N2 0.28333(17) -0.14907(17) 0.50721(12) 0.0479(4) Uani d 1
N N3 0.2043(3) 0.2510(2) 0.63756(16) 0.0683(5) Uani d 1
O O1 0.14455(19) 0.44171(16) 0.34527(14) 0.0704(4) Uani d 1
H H3A 0.080(3) 0.329(3) 0.630(2) 0.079(6) Uiso d 1
H H3B 0.292(4) 0.328(5) 0.609(3) 0.111(9) Uiso d 1

loop_
_atom_site_aniso_label
_atom_site_aniso_U_11
_atom_site_aniso_U_22
_atom_site_aniso_U_33
_atom_site_aniso_U_12
_atom_site_aniso_U_13
_atom_site_aniso_U_23
C1 0.0404(6) 0.0519(7) 0.0392(7) -0.0129(5) 0.0037(5) -0.0148(5)
C2 0.0494(7) 0.0445(7) 0.0510(8) -0.0144(5) 0.0072(5) -0.0151(6)
C3 0.0457(7) 0.0494(8) 0.0400(7) -0.0154(5) 0.0048(5) -0.0122(6)
C4 0.0494(7) 0.0498(7) 0.0403(7) -0.0174(5) 0.0067(5) -0.0173(6)
C5 0.0588(8) 0.0659(9) 0.0424(8) -0.0201(7) 0.0043(6) -0.0066(6)
C6 0.0789(11) 0.0986(14) 0.0375(7) -0.0316(10) 0.0073(7) -0.0206(8)
C7 0.0926(12) 0.0963(13) 0.0520(9) -0.0368(10) 0.0153(8) -0.0421(9)
C8 0.0781(10) 0.0627(9) 0.0559(9) -0.0253(8) 0.0121(7) -0.0312(7)
C9 0.0482(7) 0.0729(9) 0.0367(7) -0.0158(6) 0.0031(5) -0.0142(6)
C10 0.0729(10) 0.0711(10) 0.0464(8) -0.0147(8) -0.0002(7) 0.0010(7)
N1 0.0511(6) 0.0505(7) 0.0451(7) -0.0128(5) 0.0045(4) -0.0227(5)
N2 0.0556(7) 0.0458(6) 0.0408(7) -0.0147(5) 0.0055(5) -0.0129(5)
N3 0.0801(10) 0.0733(9) 0.0628(9) -0.0136(8) 0.0049(7) -0.0428(7)
O1 0.0890(8) 0.0436(6) 0.0744(8) -0.0149(5) 0.0118(6) -0.0182(5)

loop_
_atom_type_symbol
_atom_type_description
_atom_type_scat_dispersion_real
_atom_type_scat_dispersion_imag
_atom_type_scat_source
C C 0.0181 0.0091 'International Tables Vol C Tables 4.2.6.8 and 6.1.1.4'
H H 0.0000 0.0000 'International Tables Vol C Tables 4.2.6.8 and 6.1.1.4'
N N 0.0311 0.0180 'International Tables Vol C Tables 4.2.6.8 and 6.1.1.4'
O O 0.0492 0.0322 'International Tables Vol C Tables 4.2.6.8 and 6.1.1.4'

loop_
_geom_angle_atom_site_label_1
_geom_angle_atom_site_label_2
_geom_angle_atom_site_label_3
_geom_angle
N2 C1 N1 122.58(12)
N2 C1 C9 120.35(13)
N1 C1 C9 117.07(12)
O1 C2 N1 120.90(14)
O1 C2 C3 124.96(14)
N1 C2 C3 114.14(12)
C4 C3 C5 120.75(14)
C4 C3 C2 118.64(13)
C5 C3 C2 120.61(14)
N2 C4 C3 123.07(12)
N2 C4 C8 118.33(13)
C3 C4 C8 118.60(14)
C6 C5 C3 119.79(16)
C6 C5 H5 120.1
C3 C5 H5 120.1
C5 C6 C7 119.60(14)
C5 C6 H6 120.2
C7 C6 H6 120.2
C8 C7 C6 121.48(16)
C8 C7 H7 119.3
C6 C7 H7 119.3
C7 C8 C4 119.78(16)
C7 C8 H8 120.1
C4 C8 H8 120.1
C1 C9 C10 113.52(13)
C1 C9 H9A 108.9
C10 C9 H9A 108.9
C1 C9 H9B 108.9
C10 C9 H9B 108.9
H9A C9 H9B 107.7
C9 C10 H10A 109.5
C9 C10 H10B 109.5
H10A C10 H10B 109.5
C9 C10 H10C 109.5
H10A C10 H10C 109.5
H10B C10 H10C 109.5
C1 N1 C2 123.65(12)
C1 N1 N3 117.72(12)
C2 N1 N3 118.63(13)
C1 N2 C4 117.90(12)
N1 N3 H3A 110.0(14)
N1 N3 H3B 104.8(18)
H3A N3 H3B 109(2)

loop_
_geom_bond_atom_site_label_1
_geom_bond_atom_site_label_2
_geom_bond_distance
C1 N2 1.2937(19)
C1 N1 1.3840(19)
C1 C9 1.4986(18)
C2 O1 1.2245(18)
C2 N1 1.3853(19)
C2 C3 1.453(2)
C3 C4 1.394(2)
C3 C5 1.4027(19)
C4 N2 1.3862(18)
C4 C8 1.406(2)
C5 C6 1.370(3)
C5 H5 0.9300
C6 C7 1.392(3)
C6 H6 0.9300
C7 C8 1.370(2)
C7 H7 0.9300
C8 H8 0.9300
C9 C10 1.508(2)
C9 H9A 0.9700
C9 H9B 0.9700
C10 H10A 0.9600
C10 H10B 0.9600
C10 H10C 0.9600
N1 N3 1.4227(16)
N3 H3A 0.91(2)
N3 H3B 0.93(3)

loop_
_geom_hbond_atom_site_label_D
_geom_hbond_atom_site_label_H
_geom_hbond_atom_site_label_A
_geom_hbond_site_symmetry_A
_geom_hbond_distance_DH
_geom_hbond_distance_HA
_geom_hbond_distance_DA
_geom_hbond_angle_DHA
N3 H3A O1 2_566 0.91(2) 2.12(2) 2.974(2) 157.1(19)

loop_
_geom_torsion_atom_site_label_1
_geom_torsion_atom_site_label_2
_geom_torsion_atom_site_label_3
_geom_torsion_atom_site_label_4
_geom_torsion
O1 C2 C3 C4 -179.89(12)
N1 C2 C3 C4 0.7(2)
O1 C2 C3 C5 0.4(2)
N1 C2 C3 C5 -178.98(10)
C5 C3 C4 N2 -179.87(11)
C2 C3 C4 N2 0.4(2)
C5 C3 C4 C8 0.0(2)
C2 C3 C4 C8 -179.75(11)
C4 C3 C5 C6 -0.3(2)
C2 C3 C5 C6 179.44(12)
C3 C5 C6 C7 0.4(3)
C5 C6 C7 C8 -0.2(3)
C6 C7 C8 C4 -0.1(3)
N2 C4 C8 C7 -179.95(14)
C3 C4 C8 C7 0.2(2)
N2 C1 C9 C10 1.5(2)
N1 C1 C9 C10 -179.13(11)
N2 C1 N1 C2 0.9(2)
C9 C1 N1 C2 -178.40(10)
N2 C1 N1 N3 -178.35(11)
C9 C1 N1 N3 2.30(19)
O1 C2 N1 C1 179.18(12)
C3 C2 N1 C1 -1.4(2)
O1 C2 N1 N3 -1.5(2)
C3 C2 N1 N3 177.87(11)
N1 C1 N2 C4 0.3(2)
C9 C1 N2 C4 179.64(10)
C3 C4 N2 C1 -1.0(2)
C8 C4 N2 C1 179.19(11)

_cod_database_fobs_code 2240991
